data_4507076
loop_
_publ_author_name
'Fujii, Kotaro'
'Uekusa, Hidehiro'
'Itoda, Naoko'
'Yonemochi, Etsuo'
'Terada, Katsuhide'

_publ_section_title
;
 Mechanism of Dehydration--Hydration Processes of Lisinopril Dihydrate
 Investigated by ab Initio Powder X-ray Diffraction Analysis
;
_journal_issue 12
_journal_name_full 'Crystal Growth &amp; Design'
_journal_page_first 6165
_journal_paper_doi 10.1021/cg3013377
_journal_volume 12
_journal_year 2012
_chemical_formula_sum 'C21 H31 N3 O5'
_chemical_formula_weight 405.49
_space_group_IT_number 4
_symmetry_cell_setting monoclinic
_symmetry_space_group_name_Hall 'P 2yb'
_symmetry_space_group_name_H-M 'P 1 21 1'
_cell_angle_alpha 90.0
_cell_angle_beta 120.6221(9)
_cell_angle_gamma 90.0
_cell_formula_units_Z 2
_cell_length_a 15.17734(29)
_cell_length_b 5.94528(8)
_cell_length_c 14.22942(26)
_cell_measurement_temperature 300
_cell_volume 1104.92(3)
_computing_structure_refinement GSAS
_diffrn_ambient_temperature 300
_diffrn_radiation_polarisn_ratio 0.9
_diffrn_radiation_probe x-ray
_diffrn_radiation_wavelength 1.1977
_pd_meas_2theta_range_inc 0.01
_pd_meas_2theta_range_max 70.0
_pd_meas_2theta_range_min 3.0
_pd_phase_name Lis0w
_pd_proc_2theta_range_inc 0.01
_pd_proc_2theta_range_max 69.99341
_pd_proc_2theta_range_min 2.99341
_pd_proc_ls_prof_R_factor 0.0446
_pd_proc_ls_prof_wR_expected 0.0120
_pd_proc_ls_prof_wR_factor 0.0664
_refine_ls_goodness_of_fit_all 6.22
_refine_ls_matrix_type full
_refine_ls_number_parameters 228
_refine_ls_number_restraints 184
_refine_ls_R_Fsqd_factor 0.04546
_refine_ls_shift/su_max 0.03
_refine_ls_shift/su_mean 0.00
_reflns_d_resolution_high 1.044
_reflns_d_resolution_low 13.482
_reflns_limit_h_max 14
_reflns_limit_h_min 0
_reflns_limit_k_max 5
_reflns_limit_k_min 0
_reflns_limit_l_max 12
_reflns_limit_l_min -13
_reflns_number_total 2333
_cod_data_source_file cg3013377_si_003.cif
_cod_data_source_block LIS0W_publ
_cod_depositor_comments
;
The following automatic conversions were performed:

'_geom_bond_publ_flag' value 'N' changed to 'n' according to
/home/saulius/struct/CIF-dictionaries/cif_core.dic dictionary named
'cif_core.dic' version 2.4.2 from 2011-04-26 (60
times).

'_geom_angle_publ_flag' value 'N' changed to 'n' according
to /home/saulius/struct/CIF-dictionaries/cif_core.dic dictionary
named 'cif_core.dic' version 2.4.2 from 2011-04-26 (39 times).

Automatic conversion script
Id: cif_fix_values 1891 2012-01-12 08:04:46Z andrius 
;
_cod_original_cell_volume 1104.916(35)
_cod_database_code 4507076

loop_
_symmetry_equiv_pos_site_id
_symmetry_equiv_pos_as_xyz
1 +x,+y,+z
2 -x,+y+1/2,-z

loop_
_atom_site_type_symbol
_atom_site_label
_atom_site_fract_x
_atom_site_fract_y
_atom_site_fract_z
_atom_site_occupancy
_atom_site_thermal_displace_type
_atom_site_U_iso_or_equiv
_atom_site_symmetry_multiplicity
C C1 -0.7322(5) 0.0 0.2172(6) 1.0 Uiso 0.0143(12) 2
C C2 -0.7482(5) 0.2070(8) 0.2502(5) 1.0 Uiso 0.0143(12) 2
C C3 -0.8455(6) 0.2704(11) 0.2248(7) 1.0 Uiso 0.0143(12) 2
C C4 -0.9273(4) 0.1265(17) 0.1664(6) 1.0 Uiso 0.0143(12) 2
C C5 -0.9117(5) -0.0822(17) 0.1334(5) 1.0 Uiso 0.0143(12) 2
C C6 -0.8143(7) -0.1457(10) 0.1586(6) 1.0 Uiso 0.0143(12) 2
C C7 -0.6244(7) -0.0560(14) 0.2496(6) 1.0 Uiso 0.0143(12) 2
C C8 -0.6150(5) -0.1372(19) 0.1562(6) 1.0 Uiso 0.0143(12) 2
C C9 -0.5087(5) -0.2403(17) 0.1990(5) 1.0 Uiso 0.0143(12) 2
C C10 -0.5148(4) -0.4564(15) 0.13917(32) 1.0 Uiso 0.0143(12) 2
O O11 -0.5529(6) -0.6177(18) 0.1625(6) 1.0 Uiso 0.0143(12) 2
O O12 -0.4802(5) -0.4544(19) 0.0711(4) 1.0 Uiso 0.0143(12) 2
N N13 -0.4572(6) -0.0815(19) 0.1595(6) 1.0 Uiso 0.0143(12) 2
C C14 -0.3489(5) -0.0187(16) 0.2357(5) 1.0 Uiso 0.0143(12) 2
C C15 -0.3274(6) 0.0368(22) 0.3496(7) 1.0 Uiso 0.0143(12) 2
C C16 -0.2219(6) 0.1307(25) 0.4200(9) 1.0 Uiso 0.0143(12) 2
C C17 -0.2112(7) 0.2245(27) 0.5338(8) 1.0 Uiso 0.0143(12) 2
C C18 -0.1588(9) 0.4403(19) 0.5660(12) 1.0 Uiso 0.0143(12) 2
N N19 -0.0671(8) 0.4422(23) 0.5489(10) 1.0 Uiso 0.0143(12) 2
C C20 -0.2894(5) -0.2241(15) 0.23219(30) 1.0 Uiso 0.0143(12) 2
O O21 -0.2968(6) -0.4069(17) 0.2724(5) 1.0 Uiso 0.0143(12) 2
N N22 -0.2331(5) -0.2111(17) 0.1837(6) 1.0 Uiso 0.0143(12) 2
C C23 -0.2464(9) -0.0511(17) 0.0977(10) 1.0 Uiso 0.0143(12) 2
C C24 -0.1916(9) -0.1465(19) 0.0463(10) 1.0 Uiso 0.0143(12) 2
C C25 -0.1396(7) -0.3345(24) 0.1016(9) 1.0 Uiso 0.0143(12) 2
C C26 -0.1830(4) -0.4147(17) 0.1746(6) 1.0 Uiso 0.0143(12) 2
C C27 -0.09428(34) -0.4956(13) 0.2855(6) 1.0 Uiso 0.0143(12) 2
O O28 -0.0657(5) -0.3904(17) 0.3705(7) 1.0 Uiso 0.0143(12) 2
O O29 -0.0538(5) -0.6826(17) 0.2796(8) 1.0 Uiso 0.0143(12) 2
H H30 -0.6921(6) 0.3061(12) 0.2903(6) 1.0 Uiso 0.0092(14) 2
H H31 -0.8563(8) 0.4132(11) 0.2471(10) 1.0 Uiso 0.0092(14) 2
H H32 -0.9942(5) 0.1705(23) 0.1488(9) 1.0 Uiso 0.0092(14) 2
H H33 -0.9679(7) -0.1811(22) 0.0934(6) 1.0 Uiso 0.0092(14) 2
H H34 -0.8035(9) -0.2892(11) 0.1370(9) 1.0 Uiso 0.0092(14) 2
H H35 -0.5990(8) -0.1732(22) 0.3058(9) 1.0 Uiso 0.0092(14) 2
H H36 -0.5821(8) 0.0789(19) 0.2801(10) 1.0 Uiso 0.0092(14) 2
H H37 -0.6241(8) -0.0103(29) 0.1082(10) 1.0 Uiso 0.0092(14) 2
H H38 -0.6676(5) -0.2508(24) 0.1151(10) 1.0 Uiso 0.0092(14) 2
H H39 -0.4714(6) -0.2413(23) 0.2790(5) 1.0 Uiso 0.0092(14) 2
H H40 -0.4883(7) -0.5946(21) 0.0404(5) 1.0 Uiso 0.0092(14) 2
H H41 -0.4931(8) 0.0370(20) 0.1344(10) 1.0 Uiso 0.0092(14) 2
H H42 -0.3313(8) 0.1130(15) 0.2072(7) 1.0 Uiso 0.0092(14) 2
H H43 -0.3343(15) -0.1005(26) 0.3835(13) 1.0 Uiso 0.0092(14) 2
H H44 -0.3777(8) 0.148(4) 0.3441(9) 1.0 Uiso 0.0092(14) 2
H H45 -0.2108(16) 0.2543(30) 0.3817(16) 1.0 Uiso 0.0092(14) 2
H H46 -0.1711(9) 0.012(4) 0.4367(13) 1.0 Uiso 0.0092(14) 2
H H47 -0.1726(17) 0.1149(24) 0.5920(12) 1.0 Uiso 0.0092(14) 2
H H48 -0.2797(10) 0.241(5) 0.5236(18) 1.0 Uiso 0.0092(14) 2
H H49 -0.1348(16) 0.4673(32) 0.6433(15) 1.0 Uiso 0.0092(14) 2
H H50 -0.2066(11) 0.5598(26) 0.5220(24) 1.0 Uiso 0.0092(14) 2
H H51 -0.0438(8) 0.2876(26) 0.5508(23) 1.0 Uiso 0.0092(14) 2
H H52 -0.0872(14) 0.510(5) 0.4778(18) 1.0 Uiso 0.0092(14) 2
H H53 -0.2172(18) 0.0953(16) 0.1302(21) 1.0 Uiso 0.0092(14) 2
H H54 -0.3193(10) -0.035(4) 0.0433(14) 1.0 Uiso 0.0092(14) 2
H H55 -0.1431(14) -0.0351(28) 0.0481(29) 1.0 Uiso 0.0092(14) 2
H H56 -0.2410(18) -0.1859(33) -0.0298(6) 1.0 Uiso 0.0092(14) 2
H H57 -0.1489(16) -0.4532(22) 0.0495(17) 1.0 Uiso 0.0092(14) 2
H H58 -0.0667(6) -0.299(5) 0.1476(14) 1.0 Uiso 0.0092(14) 2
H H59 -0.2344(6) -0.5320(17) 0.1363(13) 1.0 Uiso 0.0092(14) 2
H H60 -0.0182(10) 0.519(5) 0.5999(24) 1.0 Uiso 0.0092(14) 2

loop_
_atom_type_symbol
_atom_type_scat_dispersion_real
_atom_type_scat_dispersion_imag
_atom_type_scat_Cromer_Mann_a1
_atom_type_scat_Cromer_Mann_a2
_atom_type_scat_Cromer_Mann_a3
_atom_type_scat_Cromer_Mann_a4
_atom_type_scat_Cromer_Mann_b1
_atom_type_scat_Cromer_Mann_b2
_atom_type_scat_Cromer_Mann_b3
_atom_type_scat_Cromer_Mann_b4
_atom_type_scat_Cromer_Mann_c
_atom_type_scat_source
C 0.000 0.000 2.31000 20.8439 1.02000 10.2075 1.58860 0.56870 0.86500 51.6512 0.21560 International_Tables_Vol_C
O 0.000 0.000 3.04850 13.2771 2.28680 5.70110 1.54630 0.32390 0.86700 32.9089 0.25080 International_Tables_Vol_C
N 0.000 0.000 12.2126 0.00570 3.13220 9.89330 2.01250 28.9975 1.16630 0.58260 -11.529 International_Tables_Vol_C
H 0.000 0.000 0.49300 10.5109 0.32291 26.1257 0.14019 3.14236 0.04081 57.7997 0.00304 International_Tables_Vol_C

loop_
_geom_angle_atom_site_label_1
_geom_angle_atom_site_label_2
_geom_angle_atom_site_label_3
_geom_angle
_geom_angle_site_symmetry_1
_geom_angle_site_symmetry_3
_geom_angle_publ_flag
C2 C1 C6 119.88(26) 1_555 1_555 n
C2 C1 C7 116.6(4) 1_555 1_555 n
C6 C1 C7 123.5(4) 1_555 1_555 n
C1 C2 C3 120.21(23) 1_555 1_555 n
C2 C3 C4 120.08(24) 1_555 1_555 n
C3 C4 C5 120.04(22) 1_555 1_555 n
C4 C5 C6 119.94(22) 1_555 1_555 n
C1 C6 C5 119.85(24) 1_555 1_555 n
C1 C7 C8 112.6(5) 1_555 1_555 n
C7 C8 C9 109.6(4) 1_555 1_555 n
C8 C9 C10 111.4(4) 1_555 1_555 n
C8 C9 N13 104.1(4) 1_555 1_555 n
C10 C9 N13 102.5(5) 1_555 1_555 n
C9 C10 O11 113.9(5) 1_555 1_555 n
C9 C10 O12 118.2(4) 1_555 1_555 n
O11 C10 O12 127.9(5) 1_555 1_555 n
C9 N13 C14 118.5(5) 1_555 1_555 n
N13 C14 C15 113.0(4) 1_555 1_555 n
N13 C14 C20 103.1(5) 1_555 1_555 n
C15 C14 C20 113.5(5) 1_555 1_555 n
C14 C15 C16 111.7(5) 1_555 1_555 n
C15 C16 C17 108.8(5) 1_555 1_555 n
C16 C17 C18 112.0(7) 1_555 1_555 n
C17 C18 N19 110.6(6) 1_555 1_555 n
C14 C20 O21 118.7(4) 1_555 1_555 n
C14 C20 N22 120.6(4) 1_555 1_555 n
O21 C20 N22 120.6(4) 1_555 1_555 n
C20 N22 C23 127.2(4) 1_555 1_555 n
C20 N22 C26 119.3(4) 1_555 1_555 n
C23 N22 C26 108.4(4) 1_555 1_555 n
N22 C23 C24 106.8(4) 1_555 1_555 n
C23 C24 C25 109.6(7) 1_555 1_555 n
C24 C25 C26 108.6(5) 1_555 1_555 n
N22 C26 C25 102.6(5) 1_555 1_555 n
N22 C26 C27 112.9(5) 1_555 1_555 n
C25 C26 C27 109.5(4) 1_555 1_555 n
C26 C27 O28 122.4(4) 1_555 1_555 n
C26 C27 O29 113.5(5) 1_555 1_555 n
O28 C27 O29 124.1(5) 1_555 1_555 n

loop_
_geom_bond_atom_site_label_1
_geom_bond_atom_site_label_2
_geom_bond_distance
_geom_bond_site_symmetry_2
_geom_bond_publ_flag
C1 C2 1.382(5) 1_555 n
C1 C6 1.393(5) 1_555 n
C1 C7 1.494(10) 1_555 n
C2 C1 1.382(5) 1_555 n
C2 C3 1.382(5) 1_555 n
C3 C2 1.382(5) 1_555 n
C3 C4 1.383(5) 1_555 n
C4 C3 1.383(5) 1_555 n
C4 C5 1.389(5) 1_555 n
C5 C4 1.389(5) 1_555 n
C5 C6 1.384(5) 1_555 n
C6 C1 1.393(5) 1_555 n
C6 C5 1.384(5) 1_555 n
C7 C1 1.494(10) 1_555 n
C7 C8 1.486(5) 1_555 n
C8 C7 1.486(5) 1_555 n
C8 C9 1.533(5) 1_555 n
C9 C8 1.533(5) 1_555 n
C9 C10 1.517(5) 1_555 n
C9 N13 1.506(5) 1_555 n
C10 C9 1.517(5) 1_555 n
C10 O11 1.248(5) 1_555 n
C10 O12 1.317(5) 1_555 n
O11 C10 1.248(5) 1_555 n
O12 C10 1.317(5) 1_555 n
N13 C9 1.506(5) 1_555 n
N13 C14 1.484(5) 1_555 n
C14 N13 1.484(5) 1_555 n
C14 C15 1.517(5) 1_555 n
C14 C20 1.535(5) 1_555 n
C15 C14 1.517(5) 1_555 n
C15 C16 1.499(5) 1_555 n
C16 C15 1.499(5) 1_555 n
C16 C17 1.639(5) 1_555 n
C17 C16 1.639(5) 1_555 n
C17 C18 1.455(5) 1_555 n
C18 C17 1.455(5) 1_555 n
C18 N19 1.531(5) 1_555 n
N19 C18 1.531(5) 1_555 n
C20 C14 1.535(5) 1_555 n
C20 O21 1.260(5) 1_555 n
C20 N22 1.347(5) 1_555 n
O21 C20 1.260(5) 1_555 n
N22 C20 1.347(5) 1_555 n
N22 C23 1.479(5) 1_555 n
N22 C26 1.470(10) 1_555 n
C23 N22 1.479(5) 1_555 n
C23 C24 1.473(5) 1_555 n
C24 C23 1.473(5) 1_555 n
C24 C25 1.363(5) 1_555 n
C25 C24 1.363(5) 1_555 n
C25 C26 1.561(5) 1_555 n
C26 N22 1.470(10) 1_555 n
C26 C25 1.561(5) 1_555 n
C26 C27 1.539(5) 1_555 n
C27 C26 1.539(5) 1_555 n
C27 O28 1.228(5) 1_555 n
C27 O29 1.294(5) 1_555 n
O28 C27 1.228(5) 1_555 n
O29 C27 1.294(5) 1_555 n
